data_7236948
loop_
_publ_author_name
'Liao, Wei-Qiang'
'Gao, Ji-Xing'
'Hua, Xiu-Ni'
'Chen, Xiao-Gang'
'Lu, Yang'

_publ_section_title
;
 Unusual two-step sequential reversible phase transitions with coexisting
 switchable nonlinear optical and dielectric behaviors in
 [(CH3)3NCH2Cl]2[ZnCl4]
;
_journal_issue 45
_journal_name_full 'Journal of Materials Chemistry C'
_journal_page_first 11873
_journal_paper_doi 10.1039/C7TC04095D
_journal_volume 5
_journal_year 2017
_chemical_formula_moiety 'Cl4 Zn, 2(C4 H11 C1 N)'
_chemical_formula_sum 'C8 H22 Cl6 N2 Zn'
_chemical_formula_weight 424.37
_space_group_crystal_system monoclinic
_space_group_IT_number 14
_space_group_name_Hall '-P 2ybc'
_space_group_name_H-M_alt 'P 1 21/c 1'
_atom_sites_solution_hydrogens geom
_audit_creation_method SHELXL-2014/7
_audit_update_record
;
2017-08-10 deposited with the CCDC.
2017-11-01 downloaded from the CCDC.
;
_cell_angle_alpha 90
_cell_angle_beta 93.347(12)
_cell_angle_gamma 90
_cell_formula_units_Z 4
_cell_length_a 9.140(6)
_cell_length_b 16.708(11)
_cell_length_c 12.008(8)
_cell_measurement_reflns_used 5943
_cell_measurement_temperature 293(2)
_cell_measurement_theta_max 27.5631
_cell_measurement_theta_min 1.6988
_cell_volume 1831(2)
_computing_cell_refinement 'CrystalClear (Rigaku Inc., 2008)'
_computing_data_collection 'CrystalClear (Rigaku Inc., 2008)'
_computing_data_reduction 'CrystalClear (Rigaku Inc., 2008)'
_computing_molecular_graphics 'DIAMOND (Brandenburg & Putz, 2005)'
_computing_publication_material 'SHELXL-2014/7 (Sheldrick, 2008)'
_computing_structure_refinement 'SHELXL-2014/7 (Sheldrick, 2014)'
_computing_structure_solution 'SHELXL-2014/7 (Sheldrick, 2014)'
_diffrn_ambient_temperature 293(2)
_diffrn_measured_fraction_theta_full 0.993
_diffrn_measured_fraction_theta_max 0.993
_diffrn_measurement_device_type 'Rigaku, SCXmini'
_diffrn_measurement_method '\w scans'
_diffrn_radiation_type MoK\a
_diffrn_radiation_wavelength 0.71073
_diffrn_reflns_av_R_equivalents 0.0390
_diffrn_reflns_av_unetI/netI 0.0462
_diffrn_reflns_Laue_measured_fraction_full 0.993
_diffrn_reflns_Laue_measured_fraction_max 0.993
_diffrn_reflns_limit_h_max 10
_diffrn_reflns_limit_h_min -10
_diffrn_reflns_limit_k_max 20
_diffrn_reflns_limit_k_min -19
_diffrn_reflns_limit_l_max 14
_diffrn_reflns_limit_l_min -10
_diffrn_reflns_number 11256
_diffrn_reflns_point_group_measured_fraction_full 0.993
_diffrn_reflns_point_group_measured_fraction_max 0.993
_diffrn_reflns_theta_full 25.242
_diffrn_reflns_theta_max 25.243
_diffrn_reflns_theta_min 2.232
_exptl_absorpt_coefficient_mu 2.201
_exptl_absorpt_correction_T_max 0.644
_exptl_absorpt_correction_T_min 0.482
_exptl_absorpt_correction_type multi-scan
_exptl_crystal_colour colorless
_exptl_crystal_density_diffrn 1.539
_exptl_crystal_density_method 'not measured'
_exptl_crystal_description block
_exptl_crystal_F_000 864
_exptl_crystal_size_max 0.380
_exptl_crystal_size_mid 0.280
_exptl_crystal_size_min 0.200
_refine_diff_density_max 1.654
_refine_diff_density_min -1.081
_refine_diff_density_rms 0.121
_refine_ls_extinction_coef 0.007(2)
_refine_ls_extinction_expression Fc^*^=kFc[1+0.001xFc^2^\l^3^/sin(2\q)]^-1/4^
_refine_ls_extinction_method 'SHELXL-2014/7 (Sheldrick 2014'
_refine_ls_goodness_of_fit_ref 1.009
_refine_ls_hydrogen_treatment constr
_refine_ls_matrix_type full
_refine_ls_number_parameters 173
_refine_ls_number_reflns 3296
_refine_ls_number_restraints 46
_refine_ls_restrained_S_all 1.012
_refine_ls_R_factor_all 0.0943
_refine_ls_R_factor_gt 0.0786
_refine_ls_shift/su_max 0.000
_refine_ls_shift/su_mean 0.000
_refine_ls_structure_factor_coef Fsqd
_refine_ls_weighting_details 'w=1/[\s^2^(Fo^2^)+(0.1385P)^2^+4.5707P] where P=(Fo^2^+2Fc^2^)/3'
_refine_ls_weighting_scheme calc
_refine_ls_wR_factor_gt 0.2226
_refine_ls_wR_factor_ref 0.2405
_reflns_Friedel_coverage 0.000
_reflns_number_gt 2617
_reflns_number_total 3318
_reflns_threshold_expression 'I > 2\s(I)'
_cod_data_source_file c7tc04095d2.cif
_cod_data_source_block 1-293K
_cod_depositor_comments
;
The following automatic conversions were performed:

data item '_exptl_absorpt_correction_type' value 'Multi-scan' was
changed to 'multi-scan' in accordance with the
/home/saulius/struct/COD-crude-data/automatic-downloads/DataCite-retrospective/RSC/depositions/lib/dictionaries/cif_core.dic
dictionary named 'cif_core.dic' version 2.4.2 last updated on
2011-04-26.

Automatic conversion script
Id: cif_fix_values 6909 2019-04-08 15:41:33Z antanas 
;
_cod_original_sg_symbol_H-M 'P 21/c'
_cod_database_code 7236948
_shelx_shelxl_version_number 2014/7
_shelx_space_group_comment
;
The symmetry employed for this shelxl refinement is uniquely defined
by the following loop, which should always be used as a source of
symmetry information in preference to the above space-group names.
They are only intended as comments.
;
_shelx_estimated_absorpt_t_min 0.488
_shelx_estimated_absorpt_t_max 0.667

loop_
_space_group_symop_operation_xyz
'x, y, z'
'-x, y+1/2, -z+1/2'
'-x, -y, -z'
'x, -y-1/2, z-1/2'

loop_
_atom_site_label
_atom_site_type_symbol
_atom_site_fract_x
_atom_site_fract_y
_atom_site_fract_z
_atom_site_U_iso_or_equiv
_atom_site_adp_type
_atom_site_occupancy
_atom_site_site_symmetry_order
_atom_site_calc_flag
_atom_site_refinement_flags_posn
_atom_site_refinement_flags_adp
_atom_site_refinement_flags_occupancy
Zn1 Zn 0.30026(8) 0.38604(5) 0.22282(6) 0.0479(4) Uani 1 1 d D . .
Cl1 Cl 0.131(4) 0.3052(16) 0.294(4) 0.071(3) Uani 0.5 1 d D . P
Cl1' Cl 0.118(4) 0.3192(17) 0.300(4) 0.071(3) Uani 0.5 1 d D . P
Cl2 Cl 0.272(4) 0.5117(9) 0.290(4) 0.099(4) Uani 0.5 1 d D . P
Cl2' Cl 0.304(4) 0.5146(9) 0.279(4) 0.099(4) Uani 0.5 1 d D . P
Cl3 Cl 0.526(2) 0.344(2) 0.289(4) 0.091(5) Uani 0.5 1 d D . P
Cl3' Cl 0.517(2) 0.328(2) 0.273(4) 0.091(5) Uani 0.5 1 d D . P
Cl4 Cl 0.278(4) 0.381(3) 0.045(3) 0.075(3) Uani 0.5 1 d . . P
Cl4' Cl 0.256(4) 0.373(3) 0.026(3) 0.075(3) Uani 0.5 1 d . . P
Cl5 Cl 0.1327(4) -0.0420(2) 0.1354(3) 0.1185(11) Uani 1 1 d . . .
Cl6 Cl 0.7761(3) 0.19994(17) 0.0942(3) 0.1092(10) Uani 1 1 d . . .
C1 C 0.2782(11) 0.0147(6) 0.0873(8) 0.082(3) Uani 1 1 d . . .
H1A H 0.3702 -0.0107 0.1113 0.098 Uiso 1 1 calc R U .
H1B H 0.2712 0.0151 0.0064 0.098 Uiso 1 1 calc R U .
C2 C 0.3949(14) 0.1407(8) 0.0782(10) 0.107(4) Uani 1 1 d . . .
H2A H 0.3981 0.1952 0.1039 0.160 Uiso 1 1 calc R U .
H2B H 0.3776 0.1399 -0.0014 0.160 Uiso 1 1 calc R U .
H2C H 0.4866 0.1150 0.0982 0.160 Uiso 1 1 calc R U .
C3 C 0.3019(12) 0.1020(7) 0.2512(7) 0.089(3) Uani 1 1 d . . .
H3A H 0.3910 0.0745 0.2736 0.134 Uiso 1 1 calc R U .
H3B H 0.2210 0.0766 0.2845 0.134 Uiso 1 1 calc R U .
H3C H 0.3086 0.1568 0.2752 0.134 Uiso 1 1 calc R U .
C4 C 0.1321(13) 0.1373(8) 0.0992(10) 0.110(4) Uani 1 1 d . . .
H4A H 0.1321 0.1912 0.1267 0.165 Uiso 1 1 calc R U .
H4B H 0.0565 0.1073 0.1324 0.165 Uiso 1 1 calc R U .
H4C H 0.1144 0.1377 0.0196 0.165 Uiso 1 1 calc R U .
C5 C 0.8131(11) 0.2988(6) 0.1068(9) 0.0865(13) Uani 1 1 d . U .
H5A H 0.7504 0.3217 0.1609 0.104 Uiso 1 1 calc R U .
H5B H 0.9139 0.3053 0.1355 0.104 Uiso 1 1 calc R U .
C6 C 0.6382(10) 0.3441(6) -0.0402(9) 0.0875(14) Uani 1 1 d . U .
H6A H 0.6219 0.3847 -0.0962 0.131 Uiso 1 1 calc R U .
H6B H 0.5783 0.3548 0.0211 0.131 Uiso 1 1 calc R U .
H6C H 0.6131 0.2927 -0.0715 0.131 Uiso 1 1 calc R U .
C7 C 0.8869(11) 0.3157(7) -0.0869(9) 0.0898(14) Uani 1 1 d . U .
H7A H 0.8509 0.2654 -0.1157 0.135 Uiso 1 1 calc R U .
H7B H 0.9847 0.3089 -0.0548 0.135 Uiso 1 1 calc R U .
H7C H 0.8873 0.3541 -0.1464 0.135 Uiso 1 1 calc R U .
C8 C 0.8365(11) 0.4283(6) 0.0282(9) 0.0898(14) Uani 1 1 d . U .
H8A H 0.8773 0.4531 -0.0352 0.135 Uiso 1 1 calc R U .
H8B H 0.9087 0.4275 0.0896 0.135 Uiso 1 1 calc R U .
H8C H 0.7525 0.4581 0.0487 0.135 Uiso 1 1 calc R U .
N1 N 0.2790(6) 0.0991(4) 0.1288(5) 0.0533(14) Uani 1 1 d . . .
N2 N 0.7915(9) 0.3443(5) -0.0010(7) 0.0858(13) Uani 1 1 d . U .

loop_
_atom_site_aniso_label
_atom_site_aniso_U_11
_atom_site_aniso_U_22
_atom_site_aniso_U_33
_atom_site_aniso_U_23
_atom_site_aniso_U_13
_atom_site_aniso_U_12
Zn1 0.0513(5) 0.0533(6) 0.0389(5) -0.0005(3) 0.0014(3) -0.0035(3)
Cl1 0.066(5) 0.076(8) 0.073(4) -0.004(7) 0.018(3) -0.017(6)
Cl1' 0.066(5) 0.076(8) 0.073(4) -0.004(7) 0.018(3) -0.017(6)
Cl2 0.168(11) 0.0507(14) 0.080(7) -0.010(3) 0.024(8) -0.015(3)
Cl2' 0.168(11) 0.0507(14) 0.080(7) -0.010(3) 0.024(8) -0.015(3)
Cl3 0.058(2) 0.143(11) 0.069(10) -0.006(7) -0.012(2) 0.022(5)
Cl3' 0.058(2) 0.143(11) 0.069(10) -0.006(7) -0.012(2) 0.022(5)
Cl4 0.086(10) 0.112(8) 0.026(8) -0.009(6) -0.012(5) 0.008(6)
Cl4' 0.086(10) 0.112(8) 0.026(8) -0.009(6) -0.012(5) 0.008(6)
Cl5 0.111(2) 0.127(3) 0.116(2) 0.0119(19) -0.0092(17) -0.0446(19)
Cl6 0.0820(17) 0.0759(16) 0.169(3) 0.0383(17) 0.0036(17) -0.0030(12)
C1 0.084(6) 0.085(6) 0.076(6) -0.013(5) 0.007(5) 0.003(5)
C2 0.115(9) 0.112(8) 0.095(8) 0.012(7) 0.026(7) -0.037(7)
C3 0.119(9) 0.111(8) 0.035(4) -0.001(4) -0.014(4) 0.002(6)
C4 0.110(9) 0.132(9) 0.085(7) -0.001(7) -0.028(6) 0.055(8)
C5 0.081(3) 0.089(3) 0.089(3) 0.007(2) -0.002(2) 0.013(2)
C6 0.080(3) 0.091(3) 0.091(3) 0.009(3) -0.003(2) 0.013(2)
C7 0.083(3) 0.093(3) 0.093(3) 0.006(3) 0.003(2) 0.012(3)
C8 0.086(3) 0.088(3) 0.095(3) 0.006(2) -0.002(3) 0.011(3)
N1 0.060(4) 0.056(3) 0.043(3) -0.003(2) -0.002(3) 0.013(3)
N2 0.080(3) 0.088(3) 0.089(3) 0.007(2) -0.002(2) 0.013(2)

loop_
_atom_type_symbol
_atom_type_description
_atom_type_scat_dispersion_real
_atom_type_scat_dispersion_imag
_atom_type_scat_source
C C 0.0033 0.0016 'International Tables Vol C Tables 4.2.6.8 and 6.1.1.4'
H H 0.0000 0.0000 'International Tables Vol C Tables 4.2.6.8 and 6.1.1.4'
Cl Cl 0.1484 0.1585 'International Tables Vol C Tables 4.2.6.8 and 6.1.1.4'
N N 0.0061 0.0033 'International Tables Vol C Tables 4.2.6.8 and 6.1.1.4'
Zn Zn 0.2839 1.4301 'International Tables Vol C Tables 4.2.6.8 and 6.1.1.4'

loop_
_geom_angle_atom_site_label_1
_geom_angle_atom_site_label_2
_geom_angle_atom_site_label_3
_geom_angle
Cl4 Zn1 Cl1' 111.2(18)
Cl4 Zn1 Cl2' 109.7(18)
Cl1' Zn1 Cl2' 110.3(6)
Cl4 Zn1 Cl3' 106.3(17)
Cl1' Zn1 Cl3' 109.9(6)
Cl2' Zn1 Cl3' 109.4(6)
Cl4 Zn1 Cl1 109.1(18)
Cl1' Zn1 Cl1 7.0(16)
Cl2' Zn1 Cl1 117.0(16)
Cl3' Zn1 Cl1 105(2)
Cl4 Zn1 Cl2 112.8(18)
Cl1' Zn1 Cl2 102.1(16)
Cl2' Zn1 Cl2 8.3(16)
Cl3' Zn1 Cl2 114.7(18)
Cl1 Zn1 Cl2 108.9(6)
Cl4 Zn1 Cl3 111.8(16)
Cl1' Zn1 Cl3 112(2)
Cl2' Zn1 Cl3 101.2(18)
Cl3' Zn1 Cl3 8.4(17)
Cl1 Zn1 Cl3 107.9(6)
Cl2 Zn1 Cl3 106.4(6)
Cl4 Zn1 Cl4' 5(2)
Cl1' Zn1 Cl4' 105.8(18)
Cl2' Zn1 Cl4' 112.7(17)
Cl3' Zn1 Cl4' 108.6(15)
Cl1 Zn1 Cl4' 103.7(17)
Cl2 Zn1 Cl4' 115.1(17)
Cl3 Zn1 Cl4' 114.6(15)
N1 C1 Cl5 112.9(6)
N1 C1 H1A 109.0
Cl5 C1 H1A 109.0
N1 C1 H1B 109.0
Cl5 C1 H1B 109.0
H1A C1 H1B 107.8
N1 C2 H2A 109.5
N1 C2 H2B 109.5
H2A C2 H2B 109.5
N1 C2 H2C 109.5
H2A C2 H2C 109.5
H2B C2 H2C 109.5
N1 C3 H3A 109.5
N1 C3 H3B 109.5
H3A C3 H3B 109.5
N1 C3 H3C 109.5
H3A C3 H3C 109.5
H3B C3 H3C 109.5
N1 C4 H4A 109.5
N1 C4 H4B 109.5
H4A C4 H4B 109.5
N1 C4 H4C 109.5
H4A C4 H4C 109.5
H4B C4 H4C 109.5
N2 C5 Cl6 113.6(7)
N2 C5 H5A 108.8
Cl6 C5 H5A 108.8
N2 C5 H5B 108.8
Cl6 C5 H5B 108.8
H5A C5 H5B 107.7
N2 C6 H6A 109.5
N2 C6 H6B 109.5
H6A C6 H6B 109.5
N2 C6 H6C 109.5
H6A C6 H6C 109.5
H6B C6 H6C 109.5
N2 C7 H7A 109.5
N2 C7 H7B 109.5
H7A C7 H7B 109.5
N2 C7 H7C 109.5
H7A C7 H7C 109.5
H7B C7 H7C 109.5
N2 C8 H8A 109.5
N2 C8 H8B 109.5
H8A C8 H8B 109.5
N2 C8 H8C 109.5
H8A C8 H8C 109.5
H8B C8 H8C 109.5
C2 N1 C3 110.0(8)
C2 N1 C1 107.8(7)
C3 N1 C1 111.1(7)
C2 N1 C4 111.4(9)
C3 N1 C4 107.1(7)
C1 N1 C4 109.4(8)
C6 N2 C7 111.8(8)
C6 N2 C8 109.0(8)
C7 N2 C8 107.6(8)
C6 N2 C5 110.8(8)
C7 N2 C5 112.7(8)
C8 N2 C5 104.6(8)

loop_
_geom_bond_atom_site_label_1
_geom_bond_atom_site_label_2
_geom_bond_distance
Zn1 Cl4 2.14(3)
Zn1 Cl1' 2.250(9)
Zn1 Cl2' 2.253(9)
Zn1 Cl3' 2.257(9)
Zn1 Cl1 2.261(10)
Zn1 Cl2 2.271(10)
Zn1 Cl3 2.280(10)
Zn1 Cl4' 2.38(3)
Cl5 C1 1.758(10)
Cl6 C5 1.691(11)
C1 N1 1.496(11)
C1 H1A 0.9700
C1 H1B 0.9700
C2 N1 1.431(11)
C2 H2A 0.9600
C2 H2B 0.9600
C2 H2C 0.9600
C3 N1 1.473(10)
C3 H3A 0.9600
C3 H3B 0.9600
C3 H3C 0.9600
C4 N1 1.510(11)
C4 H4A 0.9600
C4 H4B 0.9600
C4 H4C 0.9600
C5 N2 1.504(13)
C5 H5A 0.9700
C5 H5B 0.9700
C6 N2 1.451(12)
C6 H6A 0.9600
C6 H6B 0.9600
C6 H6C 0.9600
C7 N2 1.470(12)
C7 H7A 0.9600
C7 H7B 0.9600
C7 H7C 0.9600
C8 N2 1.498(14)
C8 H8A 0.9600
C8 H8B 0.9600
C8 H8C 0.9600

loop_
_geom_hbond_atom_site_label_D
_geom_hbond_atom_site_label_H
_geom_hbond_atom_site_label_A
_geom_hbond_distance_DH
_geom_hbond_distance_HA
_geom_hbond_distance_DA
_geom_hbond_angle_DHA
_geom_hbond_site_symmetry_A
C1 H1A Cl3' 0.97 3.18 3.96(4) 138.9 2_645
C1 H1B Cl2 0.97 2.63 3.59(5) 169.1 4_565
C1 H1B Cl2' 0.97 2.80 3.75(5) 165.5 4_565
C2 H2C Cl2' 0.96 2.88 3.80(3) 158.8 2_645
C2 H2C Cl6 0.96 3.01 3.616(12) 122.8 .
C4 H4A Cl1 0.96 2.77 3.65(4) 153.6 .
C4 H4A Cl1' 0.96 2.99 3.89(4) 155.7 .
C4 H4C Cl1 0.96 2.88 3.79(5) 157.2 4_565
C4 H4C Cl1' 0.96 2.74 3.66(5) 161.9 4_565
C5 H5A Cl3 0.97 2.66 3.60(4) 161.3 .
C5 H5A Cl3' 0.97 2.58 3.48(4) 154.3 .
C5 H5B Cl1 0.97 2.67 3.57(5) 154.6 1_655
C5 H5B Cl1' 0.97 2.64 3.53(5) 152.6 1_655
C6 H6A Cl2' 0.96 2.88 3.78(4) 155.9 3_665
C6 H6B Cl4 0.96 2.81 3.56(5) 135.4 .
C6 H6B Cl4' 0.96 2.97 3.66(5) 130.4 .
C6 H6C Cl3 0.96 2.91 3.85(4) 167.6 4_565
C7 H7B Cl4' 0.96 2.82 3.69(3) 150.9 1_655
C7 H7C Cl2 0.96 3.14 4.00(4) 149.9 3_665
C8 H8C Cl4 0.96 2.92 3.45(5) 116.0 3_665

loop_
_geom_torsion_atom_site_label_1
_geom_torsion_atom_site_label_2
_geom_torsion_atom_site_label_3
_geom_torsion_atom_site_label_4
_geom_torsion
Cl5 C1 N1 C2 -175.9(7)
Cl5 C1 N1 C3 63.5(9)
Cl5 C1 N1 C4 -54.6(9)
Cl6 C5 N2 C6 65.3(10)
Cl6 C5 N2 C7 -60.8(10)
Cl6 C5 N2 C8 -177.4(7)
